data_7204408
loop_
_publ_author_name
'Correa, Waldo H.'
'Papadopoulos, Stavroula'
'Radnidge, Peta'
'Roberts, Brett A.'
'Scott, Janet L.'

_publ_section_title
;
 Direct, efficient, solvent-free synthesis of
 2-aryl-1,2,3,4-tetrahydroquinazolines
;
_journal_issue 3
_journal_name_full 'Green Chemistry'
_journal_page_first 245
_journal_paper_doi 10.1039/b202729c
_journal_volume 4
_journal_year 2002
_chemical_formula_sum 'C14 H14 N2'
_chemical_formula_weight 210.27
_chemical_melting_point 372.9(17)
_chemical_name_common 2-phenyl-1,2,3,4-tetrahydroquinazoline
_chemical_name_systematic
;
2-phenyl-1,2,3,4-tetrahydroquinazoline
;
_space_group_IT_number 2
_symmetry_cell_setting triclinic
_symmetry_space_group_name_Hall '-P 1'
_symmetry_space_group_name_H-M 'P -1'
_atom_sites_solution_hydrogens geom
_atom_sites_solution_primary direct
_atom_sites_solution_secondary difmap
_audit_creation_method SHELXL-97
_cell_angle_alpha 99.837(2)
_cell_angle_beta 98.858(2)
_cell_angle_gamma 101.754(4)
_cell_formula_units_Z 4
_cell_length_a 9.4360(5)
_cell_length_b 10.4454(5)
_cell_length_c 12.0165(8)
_cell_measurement_temperature 123(2)
_cell_volume 1120.40(11)
_computing_cell_refinement 'Nonius Collect'
_computing_data_collection 'Nonius Collect'
_computing_data_reduction 'Nonius Collect'
_computing_molecular_graphics Xseed
_computing_publication_material Ciftab
_computing_structure_refinement 'SHELXL-97 (Sheldrick, 1997)'
_computing_structure_solution 'SHELXS-97 (Sheldrick, 1990)'
_diffrn_ambient_temperature 123(2)
_diffrn_measured_fraction_theta_full 0.810
_diffrn_measured_fraction_theta_max 0.810
_diffrn_measurement_device_type 'Enraf Nonius Kappa CCD'
_diffrn_measurement_method '\phi + w scans'
_diffrn_radiation_monochromator graphite
_diffrn_radiation_source 'fine-focus sealed tube'
_diffrn_radiation_type MoK\a
_diffrn_radiation_wavelength 0.71073
_diffrn_reflns_av_R_equivalents 0.0000
_diffrn_reflns_av_sigmaI/netI 0.0926
_diffrn_reflns_limit_h_max 11
_diffrn_reflns_limit_h_min 0
_diffrn_reflns_limit_k_max 13
_diffrn_reflns_limit_k_min -13
_diffrn_reflns_limit_l_max 15
_diffrn_reflns_limit_l_min -15
_diffrn_reflns_number 6463
_diffrn_reflns_theta_full 28.30
_diffrn_reflns_theta_max 28.30
_diffrn_reflns_theta_min 2.39
_exptl_absorpt_coefficient_mu 0.075
_exptl_absorpt_correction_type none
_exptl_crystal_colour beige
_exptl_crystal_density_diffrn 1.247
_exptl_crystal_density_method 'not measured'
_exptl_crystal_description prisms
_exptl_crystal_F_000 448
_exptl_crystal_size_max 0.30
_exptl_crystal_size_mid 0.30
_exptl_crystal_size_min 0.25
_refine_diff_density_max 0.572
_refine_diff_density_min -0.373
_refine_diff_density_rms 0.076
_refine_ls_extinction_method none
_refine_ls_goodness_of_fit_ref 1.032
_refine_ls_hydrogen_treatment mixed
_refine_ls_matrix_type full
_refine_ls_number_parameters 297
_refine_ls_number_reflns 4502
_refine_ls_number_restraints 2
_refine_ls_restrained_S_all 1.032
_refine_ls_R_factor_all 0.1408
_refine_ls_R_factor_gt 0.0822
_refine_ls_shift/su_max 0.000
_refine_ls_shift/su_mean 0.000
_refine_ls_structure_factor_coef Fsqd
_refine_ls_weighting_details 'calc w=1/[\s^2^(Fo^2^)+(0.1415P)^2^+0.0000P] where P=(Fo^2^+2Fc^2^)/3'
_refine_ls_weighting_scheme calc
_refine_ls_wR_factor_gt 0.2063
_refine_ls_wR_factor_ref 0.2397
_reflns_number_gt 2658
_reflns_number_total 4502
_reflns_threshold_expression >2sigma(I)
_cod_data_source_file b202729c.txt
_cod_data_source_block 4a
_cod_depositor_comments
;
The following automatic conversions were performed:
'_symmetry_cell_setting' value 'Triclinic' changed to 'triclinic'
according to '/home/adriana/struct/CIF-dictionaries/cif_core.dic'
dictionary named 'cif_core.dic' version 2.4.1 from 2010-06-29.

Automatic conversion script
Id: cif_fix_enum 1555 2011-01-17 13:19:09Z saulius 

The following automatic conversions were performed:

'_chemical_melting_point' value '98.1-101.5 deg. C' was changed to
'372.9(17)' - it was converted from degrees Celsius(C) to Kelvins(K),
the average value was taken and precision was estimated.

Automatic conversion script
Id: cif_fix_values 1569 2011-02-09 13:29:24Z adriana 
;
_cod_original_sg_symbol_H-M P-1
_cod_database_code 7204408

loop_
_symmetry_equiv_pos_as_xyz
'x, y, z'
'-x, -y, -z'

loop_
_atom_site_label
_atom_site_type_symbol
_atom_site_fract_x
_atom_site_fract_y
_atom_site_fract_z
_atom_site_U_iso_or_equiv
_atom_site_adp_type
_atom_site_occupancy
_atom_site_symmetry_multiplicity
_atom_site_calc_flag
_atom_site_refinement_flags
_atom_site_disorder_assembly
_atom_site_disorder_group
N11 N 0.2475(3) 0.5094(2) 0.9274(2) 0.0253(6) Uani 1 1 d D . .
C15 C 0.1406(3) 0.2931(3) 0.6365(2) 0.0250(7) Uani 1 1 d . . .
H15 H 0.1157 0.2008 0.6011 0.030 Uiso 1 1 calc R . .
C18 C 0.2151(3) 0.5621(3) 0.7382(2) 0.0237(7) Uani 1 1 d . . .
H18 H 0.2415 0.6547 0.7726 0.028 Uiso 1 1 calc R . .
C110 C 0.1744(3) 0.3306(3) 0.7560(2) 0.0233(6) Uani 1 1 d . . .
C16' C 0.1480(3) 0.4691(3) 1.1886(3) 0.0260(7) Uani 1 1 d . . .
H16' H 0.0460 0.4368 1.1552 0.031 Uiso 1 1 calc R . .
C19 C 0.2113(3) 0.4682(3) 0.8075(2) 0.0204(6) Uani 1 1 d . . .
C13' C 0.4445(3) 0.5598(3) 1.2877(3) 0.0298(7) Uani 1 1 d . . .
H13' H 0.5464 0.5893 1.3217 0.036 Uiso 1 1 calc R . .
C11' C 0.2516(3) 0.4639(3) 1.1198(2) 0.0253(7) Uani 1 1 d . . .
N13 N 0.2456(3) 0.2873(3) 0.9544(2) 0.0431(8) Uani 1 1 d . . .
C15' C 0.1907(3) 0.5206(3) 1.3055(3) 0.0294(7) Uani 1 1 d . . .
H15' H 0.1180 0.5248 1.3518 0.035 Uiso 1 1 calc R . .
C14' C 0.3385(3) 0.5662(3) 1.3556(3) 0.0283(7) Uani 1 1 d . . .
H14' H 0.3676 0.6018 1.4361 0.034 Uiso 1 1 calc R . .
C14 C 0.1786(4) 0.2290(3) 0.8312(3) 0.0335(8) Uani 1 1 d . . .
H14A H 0.0765 0.1776 0.8261 0.040 Uiso 1 1 calc R . .
H14B H 0.2351 0.1655 0.8007 0.040 Uiso 1 1 calc R . .
C12' C 0.4006(3) 0.5098(3) 1.1697(3) 0.0286(7) Uani 1 1 d . . .
H12' H 0.4728 0.5070 1.1228 0.034 Uiso 1 1 calc R . .
C17 C 0.1810(3) 0.5219(3) 0.6199(2) 0.0245(7) Uani 1 1 d . . .
H17 H 0.1838 0.5872 0.5736 0.029 Uiso 1 1 calc R . .
C16 C 0.1423(3) 0.3866(3) 0.5676(2) 0.0254(7) Uani 1 1 d . . .
H16 H 0.1175 0.3591 0.4861 0.030 Uiso 1 1 calc R . .
C12 C 0.2009(4) 0.4086(3) 0.9916(3) 0.0335(8) Uani 1 1 d . . .
H12 H 0.0906 0.3859 0.9756 0.040 Uiso 1 1 calc R . .
N21 N 0.2824(3) 0.0450(2) 0.0762(2) 0.0262(6) Uani 1 1 d D . .
C29 C 0.3051(3) 0.0611(3) 0.1961(2) 0.0202(6) Uani 1 1 d . . .
C21' C 0.1936(3) -0.0920(3) -0.1174(2) 0.0254(7) Uani 1 1 d . . .
C26' C 0.0560(3) -0.1184(3) -0.1872(3) 0.0271(7) Uani 1 1 d . . .
H26' H -0.0296 -0.1341 -0.1543 0.033 Uiso 1 1 calc R . .
C23' C 0.3038(3) -0.0779(3) -0.2855(3) 0.0293(7) Uani 1 1 d . . .
H23' H 0.3889 -0.0651 -0.3193 0.035 Uiso 1 1 calc R . .
C25' C 0.0408(3) -0.1222(3) -0.3033(3) 0.0284(7) Uani 1 1 d . . .
H25' H -0.0548 -0.1381 -0.3494 0.034 Uiso 1 1 calc R . .
C210 C 0.2948(3) -0.0512(3) 0.2462(2) 0.0233(6) Uani 1 1 d . . .
C22' C 0.3185(3) -0.0713(3) -0.1675(3) 0.0296(7) Uani 1 1 d . . .
H22' H 0.4141 -0.0526 -0.1207 0.036 Uiso 1 1 calc R . .
C28 C 0.3433(3) 0.1890(3) 0.2656(2) 0.0243(7) Uani 1 1 d . . .
H28 H 0.3527 0.2652 0.2315 0.029 Uiso 1 1 calc R . .
N23 N 0.2670(3) -0.1900(3) 0.0482(2) 0.0449(8) Uani 1 1 d . . .
C26 C 0.3567(3) 0.0946(3) 0.4356(3) 0.0283(7) Uani 1 1 d . . .
H26 H 0.3740 0.1060 0.5170 0.034 Uiso 1 1 calc R . .
C25 C 0.3204(3) -0.0319(3) 0.3660(3) 0.0278(7) Uani 1 1 d . . .
H25 H 0.3128 -0.1076 0.4007 0.033 Uiso 1 1 calc R . .
C24' C 0.1638(3) -0.1033(3) -0.3538(3) 0.0271(7) Uani 1 1 d . . .
H24' H 0.1527 -0.1075 -0.4344 0.033 Uiso 1 1 calc R . .
C27 C 0.3673(3) 0.2051(3) 0.3838(3) 0.0273(7) Uani 1 1 d . . .
H27 H 0.3915 0.2925 0.4306 0.033 Uiso 1 1 calc R . .
C24 C 0.2614(4) -0.1898(3) 0.1702(3) 0.0346(8) Uani 1 1 d . . .
H24A H 0.3332 -0.2386 0.2005 0.042 Uiso 1 1 calc R . .
H24B H 0.1618 -0.2390 0.1750 0.042 Uiso 1 1 calc R . .
C22 C 0.2054(4) -0.0864(3) 0.0107(3) 0.0344(8) Uani 1 1 d . . .
H22 H 0.1024 -0.1017 0.0253 0.041 Uiso 1 1 calc R . .
H11N H 0.250(3) 0.604(2) 0.960(3) 0.041(9) Uiso 1 1 d D . .
H21N H 0.266(4) 0.124(3) 0.046(3) 0.063(12) Uiso 1 1 d D . .

loop_
_atom_site_aniso_label
_atom_site_aniso_U_11
_atom_site_aniso_U_22
_atom_site_aniso_U_33
_atom_site_aniso_U_23
_atom_site_aniso_U_13
_atom_site_aniso_U_12
N11 0.0400(15) 0.0201(13) 0.0174(13) 0.0029(10) 0.0074(10) 0.0104(11)
C15 0.0326(16) 0.0216(15) 0.0198(16) -0.0013(12) 0.0064(12) 0.0080(12)
C18 0.0314(16) 0.0187(14) 0.0203(16) -0.0001(12) 0.0048(12) 0.0081(12)
C110 0.0299(16) 0.0220(15) 0.0221(16) 0.0061(12) 0.0095(12) 0.0111(12)
C16' 0.0260(15) 0.0252(15) 0.0271(17) 0.0064(13) 0.0028(12) 0.0075(12)
C19 0.0216(14) 0.0248(15) 0.0175(15) 0.0041(12) 0.0068(11) 0.0095(11)
C13' 0.0252(16) 0.0321(17) 0.0331(19) 0.0104(14) 0.0043(13) 0.0068(13)
C11' 0.0344(17) 0.0199(15) 0.0232(16) 0.0063(12) 0.0073(13) 0.0072(12)
N13 0.084(2) 0.0225(14) 0.0237(15) 0.0023(12) 0.0092(14) 0.0175(14)
C15' 0.0289(16) 0.0345(17) 0.0267(17) 0.0046(14) 0.0097(13) 0.0103(13)
C14' 0.0304(16) 0.0358(18) 0.0163(15) 0.0037(13) 0.0021(12) 0.0057(13)
C14 0.056(2) 0.0190(15) 0.0247(18) 0.0014(13) 0.0082(15) 0.0099(14)
C12' 0.0361(17) 0.0258(16) 0.0304(18) 0.0094(13) 0.0182(14) 0.0103(13)
C17 0.0276(16) 0.0264(15) 0.0221(16) 0.0060(12) 0.0049(12) 0.0120(12)
C16 0.0282(16) 0.0315(17) 0.0170(15) 0.0032(13) 0.0051(12) 0.0096(12)
C12 0.0485(19) 0.0244(16) 0.0276(18) 0.0052(14) 0.0105(14) 0.0063(14)
N21 0.0365(14) 0.0214(13) 0.0201(13) 0.0023(10) 0.0029(10) 0.0093(11)
C29 0.0209(14) 0.0223(14) 0.0182(15) 0.0029(11) 0.0022(11) 0.0093(11)
C21' 0.0401(18) 0.0140(14) 0.0200(16) -0.0001(11) 0.0044(13) 0.0062(12)
C26' 0.0300(16) 0.0229(15) 0.0303(18) 0.0055(13) 0.0118(13) 0.0059(12)
C23' 0.0251(16) 0.0274(16) 0.0361(19) 0.0035(14) 0.0118(13) 0.0061(12)
C25' 0.0276(16) 0.0296(16) 0.0270(17) 0.0046(13) 0.0037(13) 0.0072(12)
C210 0.0244(15) 0.0227(15) 0.0228(16) 0.0037(12) 0.0020(11) 0.0087(11)
C22' 0.0279(16) 0.0231(15) 0.036(2) 0.0060(13) 0.0000(13) 0.0069(12)
C28 0.0284(16) 0.0239(15) 0.0229(16) 0.0058(12) 0.0067(12) 0.0097(12)
N23 0.089(2) 0.0218(14) 0.0240(15) 0.0033(12) 0.0067(14) 0.0170(14)
C26 0.0271(16) 0.0397(18) 0.0191(16) 0.0039(13) 0.0038(12) 0.0126(13)
C25 0.0301(16) 0.0314(17) 0.0261(17) 0.0120(13) 0.0070(12) 0.0108(13)
C24' 0.0367(17) 0.0249(16) 0.0182(16) 0.0014(12) 0.0061(12) 0.0059(13)
C27 0.0261(16) 0.0260(16) 0.0273(17) -0.0028(13) 0.0020(12) 0.0101(12)
C24 0.054(2) 0.0224(16) 0.0261(18) 0.0056(13) 0.0021(15) 0.0098(14)
C22 0.054(2) 0.0214(16) 0.0241(18) 0.0049(13) 0.0033(14) 0.0033(14)

loop_
_atom_type_symbol
_atom_type_description
_atom_type_scat_dispersion_real
_atom_type_scat_dispersion_imag
_atom_type_scat_source
C C 0.0033 0.0016 'International Tables Vol C Tables 4.2.6.8 and 6.1.1.4'
H H 0.0000 0.0000 'International Tables Vol C Tables 4.2.6.8 and 6.1.1.4'
N N 0.0061 0.0033 'International Tables Vol C Tables 4.2.6.8 and 6.1.1.4'

loop_
_geom_angle_atom_site_label_1
_geom_angle_atom_site_label_2
_geom_angle_atom_site_label_3
_geom_angle
_geom_angle_site_symmetry_1
_geom_angle_site_symmetry_3
_geom_angle_publ_flag
C19 N11 C12 115.8(2) . . ?
C16 C15 C110 121.8(3) . . ?
C17 C18 C19 120.6(3) . . ?
C15 C110 C19 118.5(3) . . ?
C15 C110 C14 121.9(2) . . ?
C19 C110 C14 119.5(3) . . ?
C11' C16' C15' 120.7(3) . . ?
C18 C19 N11 120.4(2) . . ?
C18 C19 C110 119.6(3) . . ?
N11 C19 C110 120.0(3) . . ?
C14' C13' C12' 119.7(3) . . ?
C16' C11' C12' 119.2(3) . . ?
C16' C11' C12 119.4(3) . . ?
C12' C11' C12 121.4(3) . . ?
C12 N13 C14 110.3(2) . . ?
C16' C15' C14' 120.4(3) . . ?
C15' C14' C13' 119.6(3) . . ?
N13 C14 C110 114.4(2) . . ?
C13' C12' C11' 120.4(3) . . ?
C18 C17 C16 120.7(3) . . ?
C15 C16 C17 118.8(3) . . ?
N13 C12 N11 112.3(3) . . ?
N13 C12 C11' 112.6(3) . . ?
N11 C12 C11' 110.7(2) . . ?
C29 N21 C22 116.1(2) . . ?
C28 C29 N21 120.0(3) . . ?
C28 C29 C210 120.1(3) . . ?
N21 C29 C210 119.9(2) . . ?
C26' C21' C22' 118.6(3) . . ?
C26' C21' C22 119.4(3) . . ?
C22' C21' C22 121.9(3) . . ?
C25' C26' C21' 121.2(3) . . ?
C22' C23' C24' 119.7(3) . . ?
C26' C25' C24' 120.5(3) . . ?
C25 C210 C29 118.6(3) . . ?
C25 C210 C24 121.5(3) . . ?
C29 C210 C24 119.8(3) . . ?
C23' C22' C21' 120.5(3) . . ?
C27 C28 C29 120.1(3) . . ?
C22 N23 C24 111.0(2) . . ?
C25 C26 C27 118.7(3) . . ?
C26 C25 C210 121.7(3) . . ?
C25' C24' C23' 119.4(3) . . ?
C28 C27 C26 120.8(3) . . ?
N23 C24 C210 114.1(2) . . ?
N23 C22 N21 112.6(3) . . ?
N23 C22 C21' 112.9(2) . . ?
N21 C22 C21' 110.8(2) . . ?

loop_
_geom_bond_atom_site_label_1
_geom_bond_atom_site_label_2
_geom_bond_distance
_geom_bond_site_symmetry_2
_geom_bond_publ_flag
N11 C19 1.398(3) . ?
N11 C12 1.446(4) . ?
C15 C16 1.383(4) . ?
C15 C110 1.391(4) . ?
C18 C17 1.378(4) . ?
C18 C19 1.389(4) . ?
C110 C19 1.413(4) . ?
C110 C14 1.509(4) . ?
C16' C11' 1.377(4) . ?
C16' C15' 1.380(4) . ?
C13' C14' 1.390(4) . ?
C13' C12' 1.390(4) . ?
C11' C12' 1.391(4) . ?
C11' C12 1.514(4) . ?
N13 C12 1.437(4) . ?
N13 C14 1.485(4) . ?
C15' C14' 1.381(4) . ?
C17 C16 1.393(4) . ?
N21 C29 1.399(4) . ?
N21 C22 1.442(4) . ?
C29 C28 1.394(4) . ?
C29 C210 1.400(4) . ?
C21' C26' 1.380(4) . ?
C21' C22' 1.399(4) . ?
C21' C22 1.516(4) . ?
C26' C25' 1.374(4) . ?
C23' C22' 1.391(4) . ?
C23' C24' 1.392(4) . ?
C25' C24' 1.385(4) . ?
C210 C25 1.395(4) . ?
C210 C24 1.517(4) . ?
C28 C27 1.378(4) . ?
N23 C22 1.432(4) . ?
N23 C24 1.475(4) . ?
C26 C25 1.383(4) . ?
C26 C27 1.395(4) . ?
